data_7153263
loop_
_publ_author_name
'B\(adoiu, Andrei'
'Bernardinelli, Gerald'
'Besnard, C\'eline'
'K\"undig, E Peter'

_publ_section_title
;
 Asymmetric ruthenium-catalyzed 1,4-additions of aryl thiols to enones.
;
_journal_issue 1
_journal_name_full 'Organic &amp; biomolecular chemistry'
_journal_page_first 193
_journal_page_last 200
_journal_paper_doi 10.1039/b918877k
_journal_volume 8
_journal_year 2010
_chemical_absolute_configuration ad
_chemical_formula_moiety 'C49 H25 F20 O3 P2 Ru, 2(C6 H8 O), F6 Sb '
_chemical_formula_sum 'C61 H41 F26 O5 P2 Ru Sb'
_chemical_formula_weight 1632.71
_space_group_IT_number 4
_symmetry_cell_setting monoclinic
_symmetry_space_group_name_Hall 'P 2yb'
_symmetry_space_group_name_H-M 'P 1 21 1'
_atom_sites_solution_hydrogens geom
_atom_sites_solution_primary direct
_cell_angle_alpha 90
_cell_angle_beta 108.148(2)
_cell_angle_gamma 90
_cell_formula_units_Z 2
_cell_length_a 11.3765(3)
_cell_length_b 20.5459(5)
_cell_length_c 14.0307(3)
_cell_measurement_reflns_used 8000
_cell_measurement_temperature 200
_cell_measurement_theta_max 30
_cell_measurement_theta_min 2
_cell_volume 3116.40(13)
_computing_cell_refinement 'USER DEFINED CELL REFINEMENT'
_computing_data_collection 'USER DEFINED DATA COLLECTION'
_computing_data_reduction 'USER DEFINED DATA REDUCTION'
_computing_molecular_graphics 'CAMERON (Watkin et al., 1996)'
_computing_publication_material 'CRYSTALS (Betteridge et al., 2003)'
_computing_structure_refinement 'CRYSTALS (Betteridge et al., 2003)'
_computing_structure_solution 'SHELXS 86 (Sheldrick, 1986)'
_diffrn_ambient_temperature 200
_diffrn_detector 'image plate (34 cm diameter)'
_diffrn_detector_area_resol_mean 6.67
_diffrn_detector_type STOE
_diffrn_measured_fraction_theta_full 1.000
_diffrn_measured_fraction_theta_max 0.992
_diffrn_measurement_details ' 1057 frames, detector distance = 94 mm'
_diffrn_measurement_device '2-circle goniometer'
_diffrn_measurement_device_type 'STOE IPDS 2'
_diffrn_measurement_method 'rotation method'
_diffrn_radiation_collimation '0.5 mm diameter, monocapillary'
_diffrn_radiation_monochromator 'plane graphite'
_diffrn_radiation_polarisn_norm 0
_diffrn_radiation_type 'Mo K\a'
_diffrn_radiation_wavelength 0.71073
_diffrn_reflns_av_R_equivalents 0.038
_diffrn_reflns_limit_h_max 16
_diffrn_reflns_limit_h_min -16
_diffrn_reflns_limit_k_max 27
_diffrn_reflns_limit_k_min -28
_diffrn_reflns_limit_l_max 19
_diffrn_reflns_limit_l_min -19
_diffrn_reflns_number 182349
_diffrn_reflns_theta_full 29.447
_diffrn_reflns_theta_max 30.051
_diffrn_reflns_theta_min 1.884
_diffrn_source 'sealed X-ray tube, 12 x 0.4 mm long-fine focus'
_diffrn_source_current 35
_diffrn_source_power 1.93
_diffrn_source_voltage 55
_exptl_absorpt_coefficient_mu 0.854
_exptl_absorpt_correction_T_max 0.9191
_exptl_absorpt_correction_T_min 0.8068
_exptl_absorpt_correction_type integration
_exptl_absorpt_process_details 'STOE XAREA'
_exptl_crystal_colour yellow
_exptl_crystal_density_diffrn 1.738
_exptl_crystal_density_method 'not measured'
_exptl_crystal_description prism
_exptl_crystal_F_000 1608
_exptl_crystal_size_max 0.4
_exptl_crystal_size_mid 0.35
_exptl_crystal_size_min 0.25
_refine_diff_density_max 0.74
_refine_diff_density_min -0.95
_refine_ls_abs_structure_details 'Flack (1983), 8343 Friedel-pairs'
_refine_ls_abs_structure_Flack 0.025(7)
_refine_ls_extinction_method None
_refine_ls_goodness_of_fit_ref 0.9849
_refine_ls_hydrogen_treatment constr
_refine_ls_matrix_type full
_refine_ls_number_parameters 866
_refine_ls_number_reflns 11500
_refine_ls_number_restraints 1
_refine_ls_R_factor_all 0.0201
_refine_ls_R_factor_gt 0.0186
_refine_ls_shift/su_max 0.002251
_refine_ls_structure_factor_coef Fsqd
_refine_ls_weighting_details
;
Method, part 1, Chebychev polynomial, (Watkin, 1994, Prince, 1982)
[weight] = 1.0/[A~0~*T~0~(x)+A~1~*T~1~(x) ... +A~n-1~]*T~n-1~(x)]
where A~i~ are the Chebychev coefficients listed below and x= Fcalc/Fmax
Method = Robust Weighting (Prince, 1982)
W = [weight] * [1-(deltaF/6*sigmaF)^2^]^2^
A~i~ are:
1.32 1.53 0.425
;
_refine_ls_weighting_scheme calc
_refine_ls_wR_factor_all 0.0382
_refine_ls_wR_factor_gt 0.0376
_refine_ls_wR_factor_ref 0.0381
_reflns_limit_h_max 15
_reflns_limit_h_min -16
_reflns_limit_k_max 27
_reflns_limit_k_min -28
_reflns_limit_l_max 19
_reflns_limit_l_min 0
_reflns_number_gt 10974
_reflns_number_total 17612
_reflns_threshold_expression I>2.0\s(I)
_oxford_diffrn_Wilson_B_factor 2.47
_oxford_diffrn_Wilson_scale 129.24
_oxford_refine_ls_r_factor_ref 0.0201
_oxford_refine_ls_scale 0.131377(11)
_oxford_reflns_number_all 11504
_oxford_reflns_threshold_expression_ref I>-1.0\s(I)
_cod_data_source_file b918877k.txt
_cod_data_source_block 2
_cod_depositor_comments
;
The following automatic conversions were performed:

'_symmetry_cell_setting' value 'Monoclinic' changed to 'monoclinic'
according to /home/saulius/struct/CIF-dictionaries/cif_core.dic
dictionary named 'cif_core.dic' version 2.4.2 from 2011-04-26.

Automatic conversion script
Id: cif_fix_values 1891 2012-01-12 08:04:46Z andrius 
;
_cod_original_sg_symbol_Hall 'P 2yb '
_cod_original_sg_symbol_H-M 'P 1 21 1 '
_cod_original_formula_sum 'C61 H41 F26 O5 P2 Ru1 Sb1'
_cod_database_code 7153263

loop_
_symmetry_equiv_pos_as_xyz
x,y,z
-x,y+1/2,-z

loop_
_atom_site_label
_atom_site_type_symbol
_atom_site_fract_x
_atom_site_fract_y
_atom_site_fract_z
_atom_site_U_iso_or_equiv
_atom_site_occupancy
_atom_site_adp_type
_atom_site_refinement_flags_posn
Sb1 Sb 0.762150(15) 0.41958(2) 0.748173(12) 0.0360 1.0000 Uani .
Ru2 Ru 1.128894(16) 0.73242(2) 0.898295(13) 0.0255 1.0000 Uani .
P1 P 1.11813(5) 0.66732(3) 0.76734(4) 0.0250 1.0000 Uani .
P2 P 1.09702(5) 0.64746(3) 0.98927(4) 0.0240 1.0000 Uani .
F4 F 1.03537(14) 0.53620(7) 1.10576(11) 0.0420 1.0000 Uani .
F5 F 0.83595(13) 0.67273(8) 0.83035(11) 0.0433 1.0000 Uani .
C6 C 1.0898(3) 0.81950(14) 0.9792(2) 0.0485 1.0000 Uani .
F7 F 1.34021(13) 0.63422(8) 1.17155(11) 0.0448 1.0000 Uani .
O8 O 1.19030(14) 0.58699(8) 1.00529(12) 0.0287 1.0000 Uani .
F9 F 0.87970(14) 0.58023(8) 0.70036(12) 0.0472 1.0000 Uani .
F13 F 1.33520(16) 0.76854(8) 0.79291(13) 0.0509 1.0000 Uani .
F15 F 0.81808(17) 0.48311(8) 1.09265(13) 0.0520 1.0000 Uani .
F16 F 1.15578(16) 0.58429(8) 0.59978(11) 0.0468 1.0000 Uani .
F17 F 0.97289(18) 0.74773(9) 1.28127(13) 0.0648 1.0000 Uani .
F18 F 1.05814(16) 0.76552(8) 0.60047(13) 0.0520 1.0000 Uani .
F19 F 0.88941(16) 0.47127(9) 0.82986(13) 0.0551 1.0000 Uani .
O20 O 1.11408(14) 0.59039(7) 0.78497(11) 0.0279 1.0000 Uani .
F21 F 0.86367(19) 0.77247(10) 0.43435(14) 0.0677 1.0000 Uani .
F23 F 1.38035(18) 0.67096(11) 1.35960(13) 0.0700 1.0000 Uani .
F24 F 0.6355(2) 0.36664(12) 0.67148(17) 0.0823 1.0000 Uani .
F25 F 0.92970(14) 0.71352(8) 1.09115(12) 0.0465 1.0000 Uani .
F26 F 0.8663(2) 0.34772(10) 0.78493(16) 0.0746 1.0000 Uani .
F27 F 0.65972(18) 0.49263(10) 0.71622(17) 0.0685 1.0000 Uani .
C28 C 1.2181(2) 0.55291(11) 0.84779(16) 0.0261 1.0000 Uani .
C29 C 1.1303(2) 0.66955(12) 1.12245(17) 0.0284 1.0000 Uani .
F31 F 0.62219(14) 0.61783(10) 0.81941(13) 0.0554 1.0000 Uani .
F32 F 1.51775(18) 0.76392(11) 0.71553(16) 0.0767 1.0000 Uani .
F33 F 1.3390(2) 0.58280(11) 0.52158(15) 0.0753 1.0000 Uani .
C34 C 1.2384(2) 0.49777(11) 0.78407(17) 0.0272 1.0000 Uani .
F35 F 0.69038(15) 0.58810(10) 0.53405(14) 0.0630 1.0000 Uani .
C36 C 0.9464(2) 0.60702(12) 0.96826(17) 0.0287 1.0000 Uani .
C37 C 0.9686(2) 0.72021(12) 0.58605(18) 0.0354 1.0000 Uani .
C42 C 0.7189(2) 0.54973(14) 0.9559(2) 0.0397 1.0000 Uani .
F43 F 0.67744(18) 0.68497(12) 0.40110(14) 0.0779 1.0000 Uani .
F45 F 1.1983(2) 0.72713(13) 1.41825(12) 0.0785 1.0000 Uani .
C46 C 0.8811(2) 0.62824(12) 0.63679(18) 0.0330 1.0000 Uani .
C47 C 0.8379(2) 0.62533(12) 0.89628(17) 0.0318 1.0000 Uani .
F48 F 0.60994(15) 0.52354(9) 0.95115(14) 0.0588 1.0000 Uani .
C51 C 1.2682(3) 0.68003(15) 1.2933(2) 0.0457 1.0000 Uani .
C53 C 0.9783(3) 0.79565(13) 0.8156(2) 0.0432 1.0000 Uani .
C54 C 1.3654(3) 0.44169(14) 0.7027(2) 0.0496 1.0000 Uani .
C56 C 0.9798(2) 0.67178(11) 0.65682(17) 0.0292 1.0000 Uani .
C57 C 1.2455(2) 0.66101(13) 1.19509(18) 0.0349 1.0000 Uani .
C58 C 1.1831(2) 0.53154(11) 0.93946(16) 0.0268 1.0000 Uani .
C59 C 1.2706(2) 0.48064(12) 0.99931(18) 0.0314 1.0000 Uani .
C60 C 1.4744(3) 0.44808(19) 1.0980(3) 0.0618 1.0000 Uani .
C61 C 1.4138(2) 0.71991(11) 1.01918(17) 0.0315 1.0000 Uani .
C62 C 1.2314(3) 0.41710(15) 0.9983(2) 0.0488 1.0000 Uani .
C63 C 1.2702(3) 0.40009(13) 0.6579(2) 0.0467 1.0000 Uani .
C65 C 0.9357(2) 0.55755(12) 1.03338(18) 0.0323 1.0000 Uani .
C66 C 0.8679(3) 0.72489(16) 0.50023(18) 0.0459 1.0000 Uani .
C68 C 0.7253(2) 0.59723(14) 0.88968(19) 0.0380 1.0000 Uani .
C69 C 1.1415(2) 0.45540(12) 0.73871(19) 0.0335 1.0000 Uani .
C70 C 1.2402(2) 0.67307(12) 0.70571(17) 0.0313 1.0000 Uani .
C72 C 1.3403(3) 0.62725(17) 0.5913(2) 0.0503 1.0000 Uani .
C73 C 1.2458(3) 0.62821(13) 0.63350(18) 0.0379 1.0000 Uani .
C75 C 0.8240(2) 0.52915(13) 1.0276(2) 0.0373 1.0000 Uani .
C76 C 1.5310(2) 0.68888(15) 1.0255(2) 0.0497 1.0000 Uani .
C77 C 1.1579(2) 0.40636(13) 0.6764(2) 0.0411 1.0000 Uani .
C78 C 0.7744(3) 0.68028(17) 0.4828(2) 0.0493 1.0000 Uani .
C79 C 1.3505(2) 0.49065(13) 0.7664(2) 0.0380 1.0000 Uani .
C81 C 1.0630(3) 0.71913(14) 1.2538(2) 0.0441 1.0000 Uani .
C82 C 0.7816(3) 0.63155(15) 0.5511(2) 0.0434 1.0000 Uani .
C85 C 1.4295(3) 0.71880(16) 0.6886(2) 0.0504 1.0000 Uani .
C86 C 1.0422(2) 0.70025(13) 1.15613(18) 0.0342 1.0000 Uani .
C87 C 1.4326(3) 0.67273(18) 0.6191(2) 0.0553 1.0000 Uani .
C88 C 1.1757(3) 0.70903(15) 1.3224(2) 0.0502 1.0000 Uani .
C89 C 1.4155(2) 0.77344(14) 1.0904(2) 0.0430 1.0000 Uani .
C90 C 1.1579(3) 0.84041(13) 0.9164(3) 0.0513 1.0000 Uani .
C92 C 1.3131(4) 0.36881(16) 1.0464(3) 0.0695 1.0000 Uani .
C93 C 1.5201(3) 0.7688(2) 1.1866(3) 0.0667 1.0000 Uani .
C94 C 1.0897(3) 0.82706(13) 0.8164(2) 0.0493 1.0000 Uani .
C98 C 1.4351(4) 0.3849(2) 1.0964(3) 0.0727 1.0000 Uani .
C99 C 1.3931(2) 0.49595(15) 1.0500(2) 0.0435 1.0000 Uani .
C104 C 1.6434(3) 0.75815(17) 1.1696(2) 0.0576 1.0000 Uani .
C105 C 1.6359(3) 0.70682(18) 1.0941(3) 0.0630 1.0000 Uani .
C140 C 1.3337(2) 0.71963(13) 0.73003(19) 0.0383 1.0000 Uani .
O160 O 1.31935(14) 0.70164(8) 0.95275(12) 0.0311 1.0000 Uani .
C172 C 0.9780(3) 0.79226(14) 0.9158(2) 0.0439 1.0000 Uani .
F1 F 0.70742(16) 0.40549(9) 0.85939(13) 0.0590 1.0000 Uani .
F2 F 0.81828(18) 0.43446(11) 0.63889(13) 0.0672 1.0000 Uani .
F3 F 1.5240(2) 0.67273(14) 0.57920(17) 0.0883 1.0000 Uani .
C2 C 0.2579(4) 0.4181(2) 0.2945(3) 0.0795 1.0000 Uani .
C10 C 0.3111(4) 0.4806(2) 0.3011(4) 0.0939 1.0000 Uani .
C5 C 0.4424(4) 0.4883(2) 0.3589(3) 0.0767 1.0000 Uani .
C7 C 0.4855(4) 0.4427(3) 0.4394(4) 0.1179 1.0000 Uani .
C4 C 0.4220(4) 0.3889(2) 0.4514(3) 0.0874 1.0000 Uani .
C1 C 0.2998(4) 0.3745(2) 0.3818(3) 0.0692 1.0000 Uani .
O2 O 0.2384(3) 0.32890(16) 0.3936(2) 0.1028 1.0000 Uani .
O3 O 0.8569(3) 0.60716(14) 0.2268(2) 0.0846 1.0000 Uani .
C3 C 0.8743(3) 0.56754(18) 0.2936(3) 0.0587 1.0000 Uani .
C12 C 1.0006(4) 0.5507(2) 0.3556(3) 0.0813 1.0000 Uani .
C11 C 0.7747(4) 0.5357(2) 0.3180(4) 0.0827 1.0000 Uani .
C13 C 1.0149(4) 0.4853(3) 0.3998(4) 0.0982 1.0000 Uani .
C8 C 0.9204(5) 0.4669(3) 0.4467(4) 0.1127 1.0000 Uani .
C9 C 0.7995(5) 0.4883(4) 0.3868(6) 0.1574 1.0000 Uani .
H61 H 1.1131 0.8245 1.0524 0.0567 1.0000 Uiso R
H281 H 1.2878 0.5807 0.8675 0.0295 1.0000 Uiso R
H531 H 0.9120 0.7825 0.7572 0.0492 1.0000 Uiso R
H541 H 1.4415 0.4372 0.6901 0.0619 1.0000 Uiso R
H581 H 1.0998 0.5146 0.9173 0.0306 1.0000 Uiso R
H601 H 1.5557 0.4594 1.1337 0.0744 1.0000 Uiso R
H621 H 1.1488 0.4077 0.9632 0.0602 1.0000 Uiso R
H631 H 1.2804 0.3662 0.6158 0.0574 1.0000 Uiso R
H691 H 1.0664 0.4599 0.7489 0.0416 1.0000 Uiso R
H761 H 1.5279 0.6574 0.9787 0.0587 1.0000 Uiso R
H771 H 1.0936 0.3780 0.6452 0.0490 1.0000 Uiso R
H791 H 1.4163 0.5186 0.7986 0.0446 1.0000 Uiso R
H891 H 1.4267 0.8130 1.0562 0.0508 1.0000 Uiso R
H892 H 1.3359 0.7779 1.1022 0.0510 1.0000 Uiso R
H901 H 1.2387 0.8584 0.9377 0.0597 1.0000 Uiso R
H921 H 1.2866 0.3255 1.0444 0.0880 1.0000 Uiso R
H931 H 1.5244 0.8090 1.2257 0.0770 1.0000 Uiso R
H932 H 1.5026 0.7299 1.2238 0.0784 1.0000 Uiso R
H941 H 1.1125 0.8392 0.7586 0.0604 1.0000 Uiso R
H981 H 1.4902 0.3530 1.1278 0.0911 1.0000 Uiso R
H991 H 1.4169 0.5396 1.0495 0.0511 1.0000 Uiso R
H1041 H 1.7058 0.7457 1.2328 0.0649 1.0000 Uiso R
H1042 H 1.6680 0.7976 1.1452 0.0654 1.0000 Uiso R
H1051 H 1.7087 0.6851 1.0956 0.0741 1.0000 Uiso R
H1721 H 0.9103 0.7758 0.9368 0.0526 1.0000 Uiso R
H51 H 0.4561 0.5326 0.3869 0.0966 1.0000 Uiso R
H52 H 0.4891 0.4798 0.3128 0.0953 1.0000 Uiso R
H71 H 0.5635 0.4516 0.4867 0.1307 1.0000 Uiso R
H41 H 0.4553 0.3601 0.5056 0.0978 1.0000 Uiso R
H121 H 1.0238 0.5827 0.4120 0.0942 1.0000 Uiso R
H122 H 1.0576 0.5573 0.3156 0.0951 1.0000 Uiso R
H111 H 0.6978 0.5481 0.2867 0.1008 1.0000 Uiso R
H131 H 1.0971 0.4793 0.4501 0.1124 1.0000 Uiso R
H132 H 1.0033 0.4543 0.3423 0.1123 1.0000 Uiso R
H81 H 0.9422 0.4854 0.5129 0.1392 1.0000 Uiso R
H82 H 0.9165 0.4195 0.4496 0.1381 1.0000 Uiso R
H91 H 0.7333 0.4676 0.3962 0.1983 1.0000 Uiso R
H101 H 0.2656 0.5084 0.3308 0.1114 1.0000 Uiso R
H102 H 0.3006 0.4946 0.2348 0.1114 1.0000 Uiso R
H21 H 0.1715 0.4241 0.2812 0.0926 1.0000 Uiso R
H22 H 0.2719 0.3971 0.2391 0.0926 1.0000 Uiso R

loop_
_atom_site_aniso_label
_atom_site_aniso_U_11
_atom_site_aniso_U_22
_atom_site_aniso_U_33
_atom_site_aniso_U_23
_atom_site_aniso_U_13
_atom_site_aniso_U_12
Sb1 0.03599(9) 0.03686(9) 0.03440(8) 0.00544(7) 0.00978(7) -0.00499(8)
Ru2 0.02861(9) 0.02130(8) 0.02562(8) -0.00141(7) 0.00692(7) 0.00222(7)
P1 0.0294(3) 0.0215(3) 0.0230(3) 0.0006(2) 0.0067(2) -0.0001(2)
P2 0.0221(3) 0.0265(3) 0.0226(3) -0.0001(2) 0.0055(2) 0.0020(2)
F4 0.0390(8) 0.0399(9) 0.0424(9) 0.0127(7) 0.0059(7) 0.0005(7)
F5 0.0342(8) 0.0538(10) 0.0356(8) 0.0121(7) 0.0016(6) 0.0004(7)
C6 0.0629(19) 0.0322(15) 0.0465(16) -0.0092(12) 0.0113(14) 0.0172(13)
F7 0.0300(8) 0.0597(10) 0.0385(8) -0.0037(7) 0.0019(6) 0.0031(7)
O8 0.0277(8) 0.0280(8) 0.0274(8) -0.0005(6) 0.0045(6) 0.0055(6)
F9 0.0402(9) 0.0449(9) 0.0492(9) 0.0154(7) 0.0034(7) -0.0096(7)
F13 0.0592(10) 0.0480(10) 0.0533(10) -0.0143(8) 0.0289(8) -0.0238(8)
F15 0.0623(11) 0.0387(9) 0.0608(11) 0.0053(8) 0.0275(9) -0.0127(8)
F16 0.0637(10) 0.0418(9) 0.0343(8) -0.0115(7) 0.0143(7) -0.0068(8)
F17 0.0792(13) 0.0712(14) 0.0598(11) -0.0191(9) 0.0448(10) 0.0039(10)
F18 0.0613(11) 0.0395(9) 0.0563(10) 0.0174(8) 0.0200(8) -0.0013(8)
F19 0.0425(9) 0.0667(12) 0.0549(11) -0.0128(9) 0.0135(8) -0.0149(8)
O20 0.0301(8) 0.0212(8) 0.0274(8) 0.0024(6) 0.0017(6) 0.0021(6)
F21 0.0799(13) 0.0754(14) 0.0498(11) 0.0397(10) 0.0228(10) 0.0294(11)
F23 0.0625(12) 0.0964(15) 0.0333(9) -0.0023(9) -0.0109(8) -0.0013(11)
F24 0.0795(15) 0.0886(17) 0.0709(14) -0.0205(12) 0.0120(12) -0.0476(13)
F25 0.0371(8) 0.0577(11) 0.0456(9) -0.0065(7) 0.0144(7) 0.0112(7)
F26 0.1034(17) 0.0526(12) 0.0736(13) 0.0109(10) 0.0357(12) 0.0355(12)
F27 0.0527(11) 0.0655(13) 0.0848(15) 0.0305(11) 0.0176(10) 0.0155(10)
C28 0.0238(11) 0.0231(11) 0.0279(11) 0.0002(9) 0.0031(9) 0.0005(9)
C29 0.0318(12) 0.0281(12) 0.0254(11) -0.0009(9) 0.0093(9) -0.0027(9)
F31 0.0267(8) 0.0742(13) 0.0554(10) -0.0002(9) -0.0015(7) 0.0028(8)
F32 0.0590(12) 0.1052(17) 0.0763(14) -0.0078(12) 0.0361(11) -0.0350(11)
F33 0.1024(16) 0.0796(14) 0.0609(12) -0.0177(10) 0.0503(12) 0.0085(12)
C34 0.0306(12) 0.0226(12) 0.0269(11) -0.0003(9) 0.0070(9) 0.0017(9)
F35 0.0378(9) 0.0729(13) 0.0644(12) -0.0075(10) -0.0040(8) -0.0112(8)
C36 0.0258(11) 0.0314(12) 0.0290(11) -0.0042(10) 0.0086(9) -0.0027(9)
C37 0.0453(14) 0.0282(14) 0.0350(13) 0.0049(10) 0.0159(11) 0.0029(10)
C42 0.0304(13) 0.0432(15) 0.0478(15) -0.0112(12) 0.0158(11) -0.0087(11)
F43 0.0550(11) 0.1208(19) 0.0397(10) 0.0133(11) -0.0115(9) 0.0213(12)
F45 0.1124(16) 0.0938(15) 0.0284(8) -0.0151(11) 0.0204(9) 0.0022(15)
C46 0.0350(13) 0.0322(13) 0.0300(12) 0.0027(10) 0.0075(10) 0.0039(10)
C47 0.0312(12) 0.0346(13) 0.0283(12) -0.0014(10) 0.0075(10) 0.0012(10)
F48 0.0349(9) 0.0723(13) 0.0732(12) -0.0090(10) 0.0225(8) -0.0205(8)
C51 0.0504(16) 0.0508(17) 0.0283(13) 0.0006(12) 0.0012(12) -0.0058(13)
C53 0.0483(16) 0.0341(15) 0.0405(15) -0.0011(11) 0.0042(12) 0.0187(12)
C54 0.0364(15) 0.0541(19) 0.0619(19) -0.0120(14) 0.0206(14) 0.0062(12)
C56 0.0369(13) 0.0261(12) 0.0235(11) 0.0001(9) 0.0076(9) 0.0045(10)
C57 0.0361(13) 0.0367(14) 0.0299(12) 0.0026(10) 0.0072(10) -0.0025(11)
C58 0.0268(11) 0.0238(12) 0.0296(11) -0.0007(9) 0.0083(9) 0.0021(9)
C59 0.0361(13) 0.0330(13) 0.0294(12) 0.0050(10) 0.0164(10) 0.0094(10)
C60 0.0444(17) 0.089(3) 0.0525(19) 0.0210(17) 0.0154(15) 0.0262(17)
C61 0.0298(11) 0.0309(14) 0.0343(12) 0.0009(10) 0.0108(10) -0.0023(9)
C62 0.0549(16) 0.0336(14) 0.0633(17) 0.0142(15) 0.0262(14) 0.0075(15)
C63 0.0516(17) 0.0384(16) 0.0549(17) -0.0138(12) 0.0237(14) 0.0038(12)
C65 0.0326(12) 0.0317(13) 0.0311(12) -0.0009(10) 0.0080(10) 0.0001(10)
C66 0.0586(17) 0.0510(18) 0.0294(12) 0.0167(13) 0.0154(11) 0.0228(15)
C68 0.0238(12) 0.0504(17) 0.0359(13) -0.0092(12) 0.0037(10) 0.0019(11)
C69 0.0306(12) 0.0270(13) 0.0454(15) -0.0058(10) 0.0153(11) -0.0049(10)
C70 0.0356(13) 0.0330(13) 0.0267(11) 0.0008(9) 0.0116(10) 0.0007(10)
C72 0.0610(19) 0.062(2) 0.0339(15) -0.0014(13) 0.0238(14) 0.0135(15)
C73 0.0459(15) 0.0404(15) 0.0279(12) -0.0002(10) 0.0123(11) 0.0008(12)
C75 0.0431(14) 0.0321(14) 0.0408(14) -0.0033(11) 0.0193(12) -0.0066(11)
C76 0.0336(14) 0.0553(19) 0.0593(19) -0.0133(14) 0.0134(13) 0.0036(12)
C77 0.0417(14) 0.0323(15) 0.0493(15) -0.0122(11) 0.0140(12) -0.0060(11)
C78 0.0418(16) 0.070(2) 0.0290(14) 0.0024(13) 0.0006(12) 0.0158(14)
C79 0.0270(12) 0.0411(15) 0.0438(14) -0.0032(12) 0.0081(11) -0.0012(11)
C81 0.0596(17) 0.0410(17) 0.0397(14) -0.0052(11) 0.0269(13) -0.0013(13)
C82 0.0367(14) 0.0517(17) 0.0370(15) -0.0061(12) 0.0046(11) 0.0023(12)
C85 0.0411(15) 0.072(2) 0.0416(15) 0.0048(14) 0.0174(12) -0.0112(14)
C86 0.0355(13) 0.0368(13) 0.0327(13) -0.0010(10) 0.0140(10) -0.0017(10)
C87 0.0532(18) 0.078(2) 0.0446(17) 0.0065(16) 0.0298(15) 0.0105(17)
C88 0.075(2) 0.0513(18) 0.0240(13) -0.0067(11) 0.0144(13) -0.0074(15)
C89 0.0388(15) 0.0435(16) 0.0426(15) -0.0103(12) 0.0065(12) -0.0031(12)
C90 0.0582(18) 0.0206(14) 0.071(2) -0.0047(13) 0.0136(16) 0.0011(12)
C92 0.083(3) 0.0387(19) 0.098(3) 0.0327(18) 0.045(2) 0.0213(17)
C93 0.0517(19) 0.085(3) 0.057(2) -0.0274(18) 0.0080(16) -0.0098(18)
C94 0.072(2) 0.0263(14) 0.0522(17) 0.0117(12) 0.0237(15) 0.0150(13)
C98 0.081(3) 0.070(3) 0.079(3) 0.044(2) 0.042(2) 0.049(2)
C99 0.0334(13) 0.0514(17) 0.0452(15) 0.0115(13) 0.0113(12) 0.0096(12)
C104 0.0390(16) 0.075(2) 0.0490(17) -0.0028(16) -0.0001(13) -0.0164(15)
C105 0.0315(15) 0.076(2) 0.076(2) -0.0071(18) 0.0091(15) 0.0030(14)
C140 0.0414(14) 0.0425(17) 0.0331(13) -0.0030(11) 0.0144(11) -0.0041(11)
O160 0.0279(8) 0.0327(9) 0.0318(9) -0.0040(7) 0.0082(7) -0.0003(7)
C172 0.0457(16) 0.0380(16) 0.0474(16) -0.0012(12) 0.0134(13) 0.0164(12)
F1 0.0641(11) 0.0667(13) 0.0566(10) 0.0139(9) 0.0338(9) -0.0032(9)
F2 0.0766(13) 0.0899(17) 0.0425(10) 0.0044(10) 0.0290(9) -0.0135(11)
F3 0.0672(13) 0.141(2) 0.0779(15) -0.0071(14) 0.0534(12) -0.0023(14)
C2 0.073(2) 0.102(3) 0.058(2) -0.009(2) 0.0119(18) -0.026(3)
C10 0.078(3) 0.097(4) 0.105(4) 0.015(3) 0.025(3) -0.023(3)
C5 0.076(3) 0.094(3) 0.066(2) -0.014(2) 0.031(2) -0.034(2)
C7 0.072(3) 0.157(5) 0.095(3) 0.029(3) -0.017(2) -0.056(3)
C4 0.079(3) 0.113(4) 0.055(2) 0.011(2) -0.001(2) -0.023(3)
C1 0.074(2) 0.087(3) 0.0448(18) -0.0144(18) 0.0164(17) -0.031(2)
O2 0.115(2) 0.110(3) 0.0714(18) 0.0037(17) 0.0124(17) -0.060(2)
O3 0.097(2) 0.0725(19) 0.0803(19) 0.0142(15) 0.0217(16) 0.0001(15)
C3 0.068(2) 0.063(2) 0.0450(17) -0.0047(16) 0.0165(16) -0.0030(17)
C12 0.070(3) 0.100(3) 0.067(2) 0.017(2) 0.011(2) -0.009(2)
C11 0.059(2) 0.095(3) 0.100(3) 0.014(3) 0.032(2) 0.005(2)
C13 0.076(3) 0.115(4) 0.094(3) 0.024(3) 0.012(3) 0.004(3)
C8 0.117(4) 0.140(5) 0.098(4) 0.056(3) 0.057(3) 0.031(3)
C9 0.080(4) 0.203(7) 0.207(7) 0.104(6) 0.071(4) -0.009(4)

loop_
_atom_type_symbol
_atom_type_scat_dispersion_real
_atom_type_scat_dispersion_imag
_atom_type_scat_Cromer_Mann_a1
_atom_type_scat_Cromer_Mann_b1
_atom_type_scat_Cromer_Mann_a2
_atom_type_scat_Cromer_Mann_b2
_atom_type_scat_Cromer_Mann_a3
_atom_type_scat_Cromer_Mann_b3
_atom_type_scat_Cromer_Mann_a4
_atom_type_scat_Cromer_Mann_b4
_atom_type_scat_Cromer_Mann_c
_atom_type_scat_source
C 0.0033 0.0016 2.3100 20.8439 1.0200 10.2075 1.5886 0.5687 0.8650 51.6512 0.2156 'International Tables Vol C 4.2.6.8 and 6.1.1.4'
O 0.0106 0.0060 3.0485 13.2771 2.2868 5.7011 1.5463 0.3239 0.8670 32.9089 0.2508 'International Tables Vol C 4.2.6.8 and 6.1.1.4'
F 0.0171 0.0103 3.5392 10.2825 2.6412 4.2944 1.5170 0.2615 1.0243 26.1476 0.2776 'International Tables Vol C 4.2.6.8 and 6.1.1.4'
P 0.1023 0.0942 6.4345 1.9067 4.1791 27.1570 1.7800 0.5260 1.4908 68.1645 1.1149 'International Tables Vol C 4.2.6.8 and 6.1.1.4'
Ru -1.2594 0.8363 19.2674 0.8085 12.9182 8.4347 4.8634 24.7997 1.5676 94.2928 5.3787 'International Tables Vol C 4.2.6.8 and 6.1.1.4'
Sb -0.5866 1.5461 19.6418 5.3034 19.0455 0.4607 5.0371 27.9074 2.6827 75.2825 4.5909 'International Tables Vol C 4.2.6.8 and 6.1.1.4'
H 0.0000 0.0000 0.4930 10.5109 0.3229 26.1257 0.1402 3.1424 0.0408 57.7998 0.0030 'International Tables Vol C 4.2.6.8 and 6.1.1.4'

loop_
_geom_angle_atom_site_label_1
_geom_angle_atom_site_label_2
_geom_angle_atom_site_label_3
_geom_angle
_geom_angle_publ_flag
F19 Sb1 F24 177.80(10) yes
F19 Sb1 F26 88.64(10) yes
F24 Sb1 F26 90.45(11) yes
F19 Sb1 F27 89.82(9) yes
F24 Sb1 F27 91.04(11) yes
F26 Sb1 F27 177.90(11) yes
F19 Sb1 F1 88.39(8) yes
F24 Sb1 F1 89.60(9) yes
F26 Sb1 F1 89.69(9) yes
F27 Sb1 F1 88.84(9) yes
F19 Sb1 F2 90.74(8) yes
F24 Sb1 F2 91.27(10) yes
F26 Sb1 F2 90.37(9) yes
F27 Sb1 F2 91.08(10) yes
F1 Sb1 F2 179.13(9) yes
P1 Ru2 P2 91.41(2) yes
P1 Ru2 C6 157.41(8) yes
P2 Ru2 C6 103.83(8) yes
P1 Ru2 C53 94.95(7) yes
P2 Ru2 C53 121.65(8) yes
C6 Ru2 C53 62.92(11) yes
P1 Ru2 C90 130.52(9) yes
P2 Ru2 C90 138.06(9) yes
C6 Ru2 C90 36.68(12) yes
C53 Ru2 C90 62.22(11) yes
P1 Ru2 C94 98.43(8) yes
P2 Ru2 C94 157.41(8) yes
C6 Ru2 C94 61.65(11) yes
C53 Ru2 C94 37.56(11) yes
C90 Ru2 C94 36.50(11) yes
P1 Ru2 O160 84.71(5) yes
P2 Ru2 O160 83.89(5) yes
C6 Ru2 O160 113.06(9) yes
C53 Ru2 O160 154.44(9) yes
C90 Ru2 O160 98.84(9) yes
P1 Ru2 C172 125.62(8) yes
P2 Ru2 C172 95.80(8) yes
C6 Ru2 C172 37.43(11) yes
C53 Ru2 C172 37.67(10) yes
C90 Ru2 C172 61.63(12) yes
C94 Ru2 O160 117.11(10) yes
C94 Ru2 C172 61.97(12) yes
O160 Ru2 C172 149.62(9) yes
Ru2 P1 O20 117.27(6) yes
Ru2 P1 C56 118.40(8) yes
O20 P1 C56 96.97(10) yes
Ru2 P1 C70 119.07(8) yes
O20 P1 C70 101.33(10) yes
C56 P1 C70 99.91(11) yes
Ru2 P2 O8 117.55(7) yes
Ru2 P2 C29 111.36(8) yes
O8 P2 C29 97.50(10) yes
Ru2 P2 C36 124.27(8) yes
O8 P2 C36 102.40(10) yes
C29 P2 C36 99.23(10) yes
Ru2 C6 C90 72.01(16) yes
Ru2 C6 C172 69.37(15) yes
C90 C6 C172 106.7(3) yes
Ru2 C6 H61 125.6 no
C90 C6 H61 126.8 no
C172 C6 H61 126.4 no
P2 O8 C58 127.91(14) yes
P1 O20 C28 123.90(14) yes
O20 C28 C34 106.53(17) yes
O20 C28 C58 106.60(17) yes
C34 C28 C58 114.39(19) yes
O20 C28 H281 107.8 no
C34 C28 H281 111.1 no
C58 C28 H281 110.0 no
P2 C29 C57 123.92(18) yes
P2 C29 C86 121.02(18) yes
C57 C29 C86 114.9(2) yes
C28 C34 C69 119.8(2) yes
C28 C34 C79 120.5(2) yes
C69 C34 C79 119.7(2) yes
P2 C36 C47 124.66(19) yes
P2 C36 C65 119.30(17) yes
C47 C36 C65 115.8(2) yes
F18 C37 C56 119.5(2) yes
F18 C37 C66 117.7(2) yes
C56 C37 C66 122.8(2) yes
F48 C42 C68 120.0(2) yes
F48 C42 C75 119.9(3) yes
C68 C42 C75 120.2(2) yes
F9 C46 C56 121.1(2) yes
F9 C46 C82 116.3(2) yes
C56 C46 C82 122.5(2) yes
C36 C47 F5 121.5(2) yes
C36 C47 C68 122.3(2) yes
F5 C47 C68 116.2(2) yes
F23 C51 C57 119.8(3) yes
F23 C51 C88 120.4(3) yes
C57 C51 C88 119.8(3) yes
Ru2 C53 C94 73.38(16) yes
Ru2 C53 C172 71.62(15) yes
C94 C53 C172 107.1(3) yes
Ru2 C53 H531 124.3 no
C94 C53 H531 126.5 no
C172 C53 H531 126.2 no
C63 C54 C79 120.6(3) yes
C63 C54 H541 119.7 no
C79 C54 H541 119.7 no
P1 C56 C46 124.25(18) yes
P1 C56 C37 120.38(19) yes
C46 C56 C37 115.4(2) yes
C29 C57 F7 121.0(2) yes
C29 C57 C51 122.4(2) yes
F7 C57 C51 116.6(2) yes
C28 C58 O8 109.43(18) yes
C28 C58 C59 111.63(18) yes
O8 C58 C59 107.05(18) yes
C28 C58 H581 108.7 no
O8 C58 H581 110.1 no
C59 C58 H581 109.9 no
C58 C59 C62 119.7(2) yes
C58 C59 C99 120.8(2) yes
C62 C59 C99 119.3(2) yes
C98 C60 C99 120.2(3) yes
C98 C60 H601 120.6 no
C99 C60 H601 119.2 no
C76 C61 C89 117.7(2) yes
C76 C61 O160 118.4(2) yes
C89 C61 O160 123.8(2) yes
C59 C62 C92 120.5(3) yes
C59 C62 H621 118.0 no
C92 C62 H621 121.5 no
C54 C63 C77 119.9(2) yes
C54 C63 H631 121.0 no
C77 C63 H631 119.0 no
C36 C65 F4 120.6(2) yes
C36 C65 C75 122.5(2) yes
F4 C65 C75 117.0(2) yes
C37 C66 F21 119.7(3) yes
C37 C66 C78 119.8(2) yes
F21 C66 C78 120.6(2) yes
F31 C68 C47 119.8(2) yes
F31 C68 C42 120.4(2) yes
C47 C68 C42 119.8(2) yes
C34 C69 C77 120.0(2) yes
C34 C69 H691 120.7 no
C77 C69 H691 119.3 no
P1 C70 C73 120.69(19) yes
P1 C70 C140 123.76(19) yes
C73 C70 C140 115.5(2) yes
F33 C72 C73 119.5(3) yes
F33 C72 C87 120.6(3) yes
C73 C72 C87 120.0(3) yes
C70 C73 C72 122.9(3) yes
C70 C73 F16 120.2(2) yes
C72 C73 F16 116.9(2) yes
C65 C75 F15 120.3(2) yes
C65 C75 C42 119.4(2) yes
F15 C75 C42 120.3(2) yes
C61 C76 C105 121.4(3) yes
C61 C76 H761 115.9 no
C105 C76 H761 122.7 no
C63 C77 C69 120.0(2) yes
C63 C77 H771 119.2 no
C69 C77 H771 120.8 no
C66 C78 F43 119.9(3) yes
C66 C78 C82 119.4(2) yes
F43 C78 C82 120.7(3) yes
C54 C79 C34 119.8(2) yes
C54 C79 H791 120.8 no
C34 C79 H791 119.4 no
F17 C81 C86 120.1(3) yes
F17 C81 C88 120.2(2) yes
C86 C81 C88 119.7(3) yes
C46 C82 F35 120.5(3) yes
C46 C82 C78 120.1(3) yes
F35 C82 C78 119.4(3) yes
F32 C85 C87 120.0(3) yes
F32 C85 C140 119.6(3) yes
C87 C85 C140 120.4(3) yes
F25 C86 C29 119.8(2) yes
F25 C86 C81 116.8(2) yes
C29 C86 C81 123.4(2) yes
C72 C87 C85 119.2(3) yes
C72 C87 F3 120.9(3) yes
C85 C87 F3 119.9(3) yes
F45 C88 C51 119.5(3) yes
F45 C88 C81 120.8(3) yes
C51 C88 C81 119.8(2) yes
C61 C89 C93 113.6(2) yes
C61 C89 H891 105.3 no
C93 C89 H891 107.9 no
C61 C89 H892 111.5 no
C93 C89 H892 111.8 no
H891 C89 H892 106.1 no
Ru2 C90 C6 71.31(16) yes
Ru2 C90 C94 71.20(16) yes
C6 C90 C94 109.0(3) yes
Ru2 C90 H901 121.0 no
C6 C90 H901 126.1 no
C94 C90 H901 124.8 no
C62 C92 C98 119.4(3) yes
C62 C92 H921 120.3 no
C98 C92 H921 120.3 no
C89 C93 C104 112.5(3) yes
C89 C93 H931 109.7 no
C104 C93 H931 108.8 no
C89 C93 H932 106.7 no
C104 C93 H932 108.0 no
H931 C93 H932 111.2 no
Ru2 C94 C53 69.06(15) yes
Ru2 C94 C90 72.30(16) yes
C53 C94 C90 108.1(3) yes
Ru2 C94 H941 126.8 no
C53 C94 H941 126.1 no
C90 C94 H941 125.7 no
C92 C98 C60 120.3(3) yes
C92 C98 H981 119.9 no
C60 C98 H981 119.8 no
C59 C99 C60 120.2(3) yes
C59 C99 H991 117.3 no
C60 C99 H991 122.4 no
C93 C104 C105 111.6(3) yes
C93 C104 H1041 109.9 no
C105 C104 H1041 109.0 no
C93 C104 H1042 108.8 no
C105 C104 H1042 107.8 no
H1041 C104 H1042 109.6 no
C104 C105 C76 123.7(3) yes
C104 C105 H1051 118.1 no
C76 C105 H1051 118.2 no
C70 C140 C85 122.0(3) yes
C70 C140 F13 122.1(2) yes
C85 C140 F13 115.9(2) yes
Ru2 O160 C61 135.81(15) yes
Ru2 C172 C6 73.19(16) yes
Ru2 C172 C53 70.71(15) yes
C6 C172 C53 109.0(3) yes
Ru2 C172 H1721 124.3 no
C6 C172 H1721 126.1 no
C53 C172 H1721 124.8 no
C10 C2 C1 118.6(3) yes
C10 C2 H21 106.9 no
C1 C2 H21 106.8 no
C10 C2 H22 107.0 no
C1 C2 H22 108.2 no
H21 C2 H22 109.1 no
C2 C10 C5 118.4(4) yes
C2 C10 H101 107.2 no
C5 C10 H101 107.0 no
C2 C10 H102 107.0 no
C5 C10 H102 107.9 no
H101 C10 H102 109.1 no
C10 C5 C7 113.9(4) yes
C10 C5 H51 109.1 no
C7 C5 H51 108.6 no
C10 C5 H52 106.6 no
C7 C5 H52 106.5 no
H51 C5 H52 112.3 no
C5 C7 C4 124.4(4) yes
C5 C7 H71 116.2 no
C4 C7 H71 119.4 no
C7 C4 C1 121.0(4) yes
C7 C4 H41 120.9 no
C1 C4 H41 118.1 no
C2 C1 C4 115.3(3) yes
C2 C1 O2 122.2(4) yes
C4 C1 O2 122.4(4) yes
O3 C3 C12 120.7(4) yes
O3 C3 C11 122.6(4) yes
C12 C3 C11 116.6(4) yes
C3 C12 C13 115.2(4) yes
C3 C12 H121 106.4 no
C13 C12 H121 107.6 no
C3 C12 H122 108.9 no
C13 C12 H122 111.0 no
H121 C12 H122 107.4 no
C3 C11 C9 119.9(4) yes
C3 C11 H111 118.7 no
C9 C11 H111 121.4 no
C12 C13 C8 115.0(4) yes
C12 C13 H131 111.9 no
C8 C13 H131 108.0 no
C12 C13 H132 105.8 no
C8 C13 H132 105.4 no
H131 C13 H132 110.6 no
C13 C8 C9 111.0(4) yes
C13 C8 H81 108.9 no
C9 C8 H81 110.8 no
C13 C8 H82 108.9 no
C9 C8 H82 106.4 no
H81 C8 H82 110.8 no
C8 C9 C11 126.3(4) yes
C8 C9 H91 117.2 no
C11 C9 H91 116.6 no

loop_
_geom_bond_atom_site_label_1
_geom_bond_atom_site_label_2
_geom_bond_distance
_geom_bond_publ_flag
Sb1 F19 1.8718(16) yes
Sb1 F24 1.8577(19) yes
Sb1 F26 1.8625(19) yes
Sb1 F27 1.8671(19) yes
Sb1 F1 1.8740(16) yes
Sb1 F2 1.8607(16) yes
Ru2 P1 2.2449(6) yes
Ru2 P2 2.2575(6) yes
Ru2 C6 2.237(3) yes
Ru2 C53 2.175(3) yes
Ru2 C90 2.246(3) yes
Ru2 C94 2.232(3) yes
Ru2 O160 2.1557(16) yes
Ru2 C172 2.187(3) yes
P1 O20 1.6027(15) yes
P1 C56 1.835(2) yes
P1 C70 1.854(2) yes
P2 O8 1.6037(16) yes
P2 C29 1.844(2) yes
P2 C36 1.843(2) yes
F4 C65 1.339(3) yes
F5 C47 1.339(3) yes
C6 C90 1.411(5) yes
C6 C172 1.420(4) yes
C6 H61 0.982 no
F7 C57 1.340(3) yes
O8 C58 1.453(3) yes
F9 C46 1.333(3) yes
F13 C140 1.334(3) yes
F15 C75 1.331(3) yes
F16 C73 1.336(3) yes
F17 C81 1.338(3) yes
F18 C37 1.348(3) yes
O20 C28 1.456(3) yes
F21 C66 1.336(3) yes
F23 C51 1.338(3) yes
F25 C86 1.347(3) yes
C28 C34 1.505(3) yes
C28 C58 1.525(3) yes
C28 H281 0.946 no
C29 C57 1.398(3) yes
C29 C86 1.386(3) yes
F31 C68 1.344(3) yes
F32 C85 1.332(3) yes
F33 C72 1.335(3) yes
C34 C69 1.393(3) yes
C34 C79 1.381(3) yes
F35 C82 1.332(3) yes
C36 C47 1.382(3) yes
C36 C65 1.397(3) yes
C37 C56 1.383(3) yes
C37 C66 1.383(4) yes
C42 F48 1.334(3) yes
C42 C68 1.365(4) yes
C42 C75 1.368(4) yes
F43 C78 1.324(3) yes
F45 C88 1.341(3) yes
C46 C56 1.394(3) yes
C46 C82 1.373(4) yes
C47 C68 1.382(3) yes
C51 C57 1.377(4) yes
C51 C88 1.377(4) yes
C53 C94 1.420(4) yes
C53 C172 1.408(4) yes
C53 H531 0.964 no
C54 C63 1.369(4) yes
C54 C79 1.391(4) yes
C54 H541 0.940 no
C58 C59 1.507(3) yes
C58 H581 0.966 no
C59 C62 1.378(4) yes
C59 C99 1.389(4) yes
C60 C98 1.371(5) yes
C60 C99 1.374(4) yes
C60 H601 0.934 no
C61 C76 1.455(3) yes
C61 C89 1.482(3) yes
C61 O160 1.241(3) yes
C62 C92 1.383(4) yes
C62 H621 0.934 no
C63 C77 1.387(4) yes
C63 H631 0.943 no
C65 C75 1.377(3) yes
C66 C78 1.367(4) yes
C69 C77 1.384(3) yes
C69 H691 0.914 no
C70 C73 1.386(3) yes
C70 C140 1.392(4) yes
C72 C73 1.380(4) yes
C72 C87 1.368(5) yes
C76 C105 1.331(4) yes
C76 H761 0.914 no
C77 H771 0.932 no
C78 C82 1.371(4) yes
C79 H791 0.940 no
C81 C86 1.372(4) yes
C81 C88 1.358(4) yes
C85 C87 1.368(4) yes
C85 C140 1.386(4) yes
C87 F3 1.325(3) yes
C89 C93 1.499(4) yes
C89 H891 0.973 no
C89 H892 0.974 no
C90 C94 1.402(4) yes
C90 H901 0.948 no
C92 C98 1.386(6) yes
C92 H921 0.937 no
C93 C104 1.511(4) yes
C93 H931 0.983 no
C93 H932 1.009 no
C94 H941 0.959 no
C98 H981 0.919 no
C99 H991 0.938 no
C104 C105 1.479(5) yes
C104 H1041 0.981 no
C104 H1042 0.955 no
C105 H1051 0.935 no
C172 H1721 0.967 no
C2 C10 1.411(6) yes
C2 C1 1.472(5) yes
C2 H21 0.950 no
C2 H22 0.944 no
C10 C5 1.469(5) yes
C10 H101 0.950 no
C10 H102 0.945 no
C5 C7 1.431(6) yes
C5 H51 0.985 no
C5 H52 0.972 no
C7 C4 1.359(6) yes
C7 H71 0.945 no
C4 C1 1.459(5) yes
C4 H41 0.946 no
C1 O2 1.210(4) yes
O3 C3 1.210(4) yes
C3 C12 1.470(5) yes
C3 C11 1.439(5) yes
C12 C13 1.467(6) yes
C12 H121 1.000 no
C12 H122 0.990 no
C11 C9 1.338(7) yes
C11 H111 0.886 no
C13 C8 1.474(6) yes
C13 H131 0.989 no
C13 H132 1.005 no
C8 C9 1.439(7) yes
C8 H81 0.962 no
C8 H82 0.976 no
C9 H91 0.910 no

loop_
_geom_hbond_atom_site_label_D
_geom_hbond_atom_site_label_H
_geom_hbond_atom_site_label_A
_geom_hbond_site_symmetry_A
_geom_hbond_angle_DHA
_geom_hbond_distance_DH
_geom_hbond_distance_HA
_geom_hbond_distance_DA
_geom_hbond_publ_flag
C53 H531 O2 2_656 141 0.96 2.46 3.264(5) yes
